data_7004926
loop_
_publ_author_name
'De\'ak, Andrea'
'Kir\'aly, P\'eter'
'T\'ark\'anyi, G\'abor'

_publ_section_title
;
 Preparation and structural characterization of trimethyltin(IV)
 tropolonate. Investigation of a rare methyl-migrational dismutation in
 the solution, solid and liquid states.
;
_journal_issue 2
_journal_name_full 'Dalton transactions (Cambridge, England : 2003)'
_journal_page_first 234
_journal_page_last 239
_journal_paper_doi 10.1039/b613692c
_journal_year 2007
_chemical_formula_moiety 'C10 H14 O2 Sn'
_chemical_formula_sum 'C10 H14 O2 Sn'
_chemical_formula_weight 284.90
_chemical_name_common trimethyltin(IV)-tropolonate
_chemical_name_systematic
;
trimethyltin(IV)-tropolonate
;
_space_group_IT_number 14
_symmetry_cell_setting monoclinic
_symmetry_space_group_name_Hall '-P 2ybc'
_symmetry_space_group_name_H-M 'P 1 21/c 1'
_atom_sites_solution_hydrogens geom
_atom_sites_solution_primary direct
_atom_sites_solution_secondary difmap
_audit_creation_method SHELXL-97
_cell_angle_alpha 90.00
_cell_angle_beta 99.83(2)
_cell_angle_gamma 90.00
_cell_formula_units_Z 4
_cell_length_a 10.572(6)
_cell_length_b 8.576(4)
_cell_length_c 12.235(7)
_cell_measurement_reflns_used 8053
_cell_measurement_temperature 93(2)
_cell_measurement_theta_max 27.45
_cell_measurement_theta_min 3.08
_cell_volume 1093.0(10)
_computing_cell_refinement 'CrystalClear (Rigaku/MSC Inc., 2005)'
_computing_data_collection 'CrystalClear (Rigaku/MSC Inc., 2005)'
_computing_data_reduction 'CrystalClear (Rigaku/MSC Inc., 2005)'
_computing_molecular_graphics 'PLATON (Spek, 2003)'
_computing_publication_material 'WinGX (Farrugia, 1999), PLATON (Spek, 2003)'
_computing_structure_refinement 'SHELXL-97 (Sheldrick, 1997)'
_computing_structure_solution 'SIR92 (Altomare <i>et al.</i>, 1994)'
_diffrn_ambient_temperature 93(2)
_diffrn_measured_fraction_theta_full 0.996
_diffrn_measured_fraction_theta_max 0.996
_diffrn_measurement_device_type 'R Axis Rapid'
_diffrn_measurement_method 'phi and omega scans'
_diffrn_radiation_monochromator graphite
_diffrn_radiation_source 'fine-focus sealed tube'
_diffrn_radiation_type MoK\a
_diffrn_radiation_wavelength 0.71070
_diffrn_reflns_av_R_equivalents 0.0365
_diffrn_reflns_av_sigmaI/netI 0.0267
_diffrn_reflns_limit_h_max 13
_diffrn_reflns_limit_h_min -13
_diffrn_reflns_limit_k_max 11
_diffrn_reflns_limit_k_min -10
_diffrn_reflns_limit_l_max 15
_diffrn_reflns_limit_l_min -15
_diffrn_reflns_number 9308
_diffrn_reflns_theta_full 27.46
_diffrn_reflns_theta_max 27.46
_diffrn_reflns_theta_min 3.08
_exptl_absorpt_coefficient_mu 2.305
_exptl_absorpt_correction_T_max 0.6744
_exptl_absorpt_correction_T_min 0.5283
_exptl_absorpt_correction_type empirical
_exptl_crystal_colour yellow
_exptl_crystal_density_diffrn 1.731
_exptl_crystal_density_method 'not measured'
_exptl_crystal_description block
_exptl_crystal_F_000 560
_exptl_crystal_size_max 0.30
_exptl_crystal_size_mid 0.25
_exptl_crystal_size_min 0.17
_refine_diff_density_max 0.570
_refine_diff_density_min -0.725
_refine_diff_density_rms 0.155
_refine_ls_extinction_method none
_refine_ls_goodness_of_fit_ref 1.258
_refine_ls_hydrogen_treatment constr
_refine_ls_matrix_type full
_refine_ls_number_parameters 121
_refine_ls_number_reflns 2493
_refine_ls_number_restraints 0
_refine_ls_restrained_S_all 1.258
_refine_ls_R_factor_all 0.0290
_refine_ls_R_factor_gt 0.0238
_refine_ls_shift/su_max 0.001
_refine_ls_shift/su_mean 0.000
_refine_ls_structure_factor_coef Fsqd
_refine_ls_weighting_details 'calc w=1/[\s^2^(Fo^2^)+(0.0373P)^2^+0.0718P] where P=(Fo^2^+2Fc^2^)/3'
_refine_ls_weighting_scheme calc
_refine_ls_wR_factor_gt 0.0691
_refine_ls_wR_factor_ref 0.0712
_reflns_number_gt 2195
_reflns_number_total 2493
_reflns_threshold_expression >2sigma(I)
_cod_data_source_file b613692c.txt
_cod_data_source_block complex1
_cod_original_sg_symbol_H-M 'P 21/c'
_cod_database_code 7004926

loop_
_symmetry_equiv_pos_as_xyz
'x, y, z'
'-x, y+1/2, -z+1/2'
'-x, -y, -z'
'x, -y-1/2, z-1/2'

loop_
_atom_site_label
_atom_site_type_symbol
_atom_site_fract_x
_atom_site_fract_y
_atom_site_fract_z
_atom_site_U_iso_or_equiv
_atom_site_adp_type
_atom_site_occupancy
_atom_site_symmetry_multiplicity
_atom_site_calc_flag
_atom_site_refinement_flags
_atom_site_disorder_assembly
_atom_site_disorder_group
Sn1 Sn 0.335278(18) 0.21004(2) 0.017742(16) 0.01502(9) Uani 1 1 d . . .
O1A O 0.3514(2) 0.0727(2) -0.12458(17) 0.0193(4) Uani 1 1 d . . .
O2A O 0.16971(19) 0.0288(3) -0.01463(16) 0.0190(5) Uani 1 1 d . . .
C1 C 0.5247(3) 0.2914(4) 0.0020(3) 0.0215(7) Uani 1 1 d . . .
H1A H 0.5789 0.2021 -0.0091 0.032 Uiso 1 1 calc R . .
H1B H 0.5625 0.3470 0.0697 0.032 Uiso 1 1 calc R . .
H1C H 0.5185 0.3620 -0.0617 0.032 Uiso 1 1 calc R . .
C2 C 0.1973(3) 0.3889(4) -0.0334(3) 0.0232(7) Uani 1 1 d . . .
H2A H 0.1591 0.3731 -0.1114 0.035 Uiso 1 1 calc R . .
H2B H 0.2396 0.4909 -0.0247 0.035 Uiso 1 1 calc R . .
H2C H 0.1299 0.3848 0.0125 0.035 Uiso 1 1 calc R . .
C3 C 0.3533(3) 0.1217(4) 0.1833(3) 0.0247(7) Uani 1 1 d . . .
H3A H 0.2679 0.0996 0.2003 0.037 Uiso 1 1 calc R . .
H3B H 0.3962 0.1995 0.2356 0.037 Uiso 1 1 calc R . .
H3C H 0.4043 0.0257 0.1898 0.037 Uiso 1 1 calc R . .
C1A C 0.2674(3) -0.0316(3) -0.1641(2) 0.0144(6) Uani 1 1 d . . .
C2A C 0.1643(3) -0.0578(3) -0.0996(2) 0.0150(6) Uani 1 1 d . . .
C3A C 0.0658(3) -0.1688(4) -0.1236(3) 0.0189(6) Uani 1 1 d . . .
H3A1 H 0.0078 -0.1711 -0.0723 0.023 Uiso 1 1 calc R . .
C4A C 0.0388(3) -0.2756(4) -0.2096(3) 0.0211(6) Uani 1 1 d . . .
H4A H -0.0338 -0.3400 -0.2074 0.025 Uiso 1 1 calc R . .
C5A C 0.1026(3) -0.3025(4) -0.2989(3) 0.0224(7) Uani 1 1 d . . .
H5A H 0.0694 -0.3833 -0.3488 0.027 Uiso 1 1 calc R . .
C6A C 0.2079(3) -0.2242(4) -0.3219(3) 0.0215(7) Uani 1 1 d . . .
H6A H 0.2355 -0.2548 -0.3886 0.026 Uiso 1 1 calc R . .
C7A C 0.2813(3) -0.1064(4) -0.2625(2) 0.0197(6) Uani 1 1 d . . .
H7A H 0.3522 -0.0717 -0.2944 0.024 Uiso 1 1 calc R . .

loop_
_atom_site_aniso_label
_atom_site_aniso_U_11
_atom_site_aniso_U_22
_atom_site_aniso_U_33
_atom_site_aniso_U_23
_atom_site_aniso_U_13
_atom_site_aniso_U_12
Sn1 0.01627(12) 0.01512(12) 0.01436(12) -0.00152(8) 0.00461(8) -0.00167(7)
O1A 0.0205(11) 0.0187(10) 0.0211(11) -0.0041(9) 0.0099(9) -0.0041(8)
O2A 0.0229(11) 0.0201(11) 0.0156(10) -0.0044(9) 0.0081(9) -0.0024(8)
C1 0.0206(16) 0.0220(16) 0.0223(16) 0.0001(13) 0.0048(13) -0.0055(12)
C2 0.0246(16) 0.0174(15) 0.0279(17) 0.0005(14) 0.0049(13) 0.0020(12)
C3 0.0283(17) 0.0291(17) 0.0164(14) -0.0005(14) 0.0026(12) -0.0054(14)
C1A 0.0143(13) 0.0134(13) 0.0155(13) 0.0031(12) 0.0025(11) 0.0027(11)
C2A 0.0165(13) 0.0149(13) 0.0141(13) 0.0030(12) 0.0043(11) 0.0046(11)
C3A 0.0211(15) 0.0197(14) 0.0176(14) 0.0000(12) 0.0083(12) -0.0017(12)
C4A 0.0183(15) 0.0217(16) 0.0236(16) -0.0027(13) 0.0043(12) -0.0043(12)
C5A 0.0245(17) 0.0211(15) 0.0215(16) -0.0058(13) 0.0034(13) -0.0014(12)
C6A 0.0235(16) 0.0251(16) 0.0165(15) -0.0047(13) 0.0051(12) 0.0043(13)
C7A 0.0200(15) 0.0225(15) 0.0184(14) -0.0029(13) 0.0088(12) -0.0015(12)

loop_
_atom_type_symbol
_atom_type_description
_atom_type_scat_dispersion_real
_atom_type_scat_dispersion_imag
_atom_type_scat_source
C C 0.0033 0.0016 'International Tables Vol C Tables 4.2.6.8 and 6.1.1.4'
H H 0.0000 0.0000 'International Tables Vol C Tables 4.2.6.8 and 6.1.1.4'
O O 0.0106 0.0060 'International Tables Vol C Tables 4.2.6.8 and 6.1.1.4'
Sn Sn -0.6537 1.4246 'International Tables Vol C Tables 4.2.6.8 and 6.1.1.4'

loop_
_geom_angle_atom_site_label_1
_geom_angle_atom_site_label_2
_geom_angle_atom_site_label_3
_geom_angle
_geom_angle_site_symmetry_1
_geom_angle_site_symmetry_3
_geom_angle_publ_flag
O1A Sn1 C2 107.66(11) . . ?
O1A Sn1 C3 124.78(12) . . ?
C2 Sn1 C3 118.52(13) . . ?
O1A Sn1 C1 84.33(11) . . ?
C2 Sn1 C1 109.81(13) . . ?
C3 Sn1 C1 105.33(13) . . ?
O1A Sn1 O2A 69.77(8) . . ?
C2 Sn1 O2A 88.49(12) . . ?
C3 Sn1 O2A 82.39(10) . . ?
C1 Sn1 O2A 152.09(10) . . ?
C1A O1A Sn1 122.73(18) . . ?
C2A O2A Sn1 117.22(18) . . ?
Sn1 C1 H1A 109.5 . . ?
Sn1 C1 H1B 109.5 . . ?
H1A C1 H1B 109.5 . . ?
Sn1 C1 H1C 109.5 . . ?
H1A C1 H1C 109.5 . . ?
H1B C1 H1C 109.5 . . ?
Sn1 C2 H2A 109.5 . . ?
Sn1 C2 H2B 109.5 . . ?
H2A C2 H2B 109.5 . . ?
Sn1 C2 H2C 109.5 . . ?
H2A C2 H2C 109.5 . . ?
H2B C2 H2C 109.5 . . ?
Sn1 C3 H3A 109.5 . . ?
Sn1 C3 H3B 109.5 . . ?
H3A C3 H3B 109.5 . . ?
Sn1 C3 H3C 109.5 . . ?
H3A C3 H3C 109.5 . . ?
H3B C3 H3C 109.5 . . ?
O1A C1A C7A 118.2(3) . . ?
O1A C1A C2A 115.5(2) . . ?
C7A C1A C2A 126.3(3) . . ?
O2A C2A C3A 119.7(3) . . ?
O2A C2A C1A 114.6(3) . . ?
C3A C2A C1A 125.7(3) . . ?
C4A C3A C2A 131.0(3) . . ?
C4A C3A H3A1 114.5 . . ?
C2A C3A H3A1 114.5 . . ?
C3A C4A C5A 129.6(3) . . ?
C3A C4A H4A 115.2 . . ?
C5A C4A H4A 115.2 . . ?
C6A C5A C4A 126.7(3) . . ?
C6A C5A H5A 116.7 . . ?
C4A C5A H5A 116.7 . . ?
C5A C6A C7A 130.2(3) . . ?
C5A C6A H6A 114.9 . . ?
C7A C6A H6A 114.9 . . ?
C1A C7A C6A 130.5(3) . . ?
C1A C7A H7A 114.8 . . ?
C6A C7A H7A 114.8 . . ?

loop_
_geom_bond_atom_site_label_1
_geom_bond_atom_site_label_2
_geom_bond_distance
_geom_bond_site_symmetry_2
_geom_bond_publ_flag
Sn1 O1A 2.133(2) . ?
Sn1 C2 2.136(3) . ?
Sn1 C3 2.140(3) . ?
Sn1 C1 2.160(3) . ?
Sn1 O2A 2.324(2) . ?
O1A C1A 1.295(3) . ?
O2A C2A 1.271(3) . ?
C1 H1A 0.9800 . ?
C1 H1B 0.9800 . ?
C1 H1C 0.9800 . ?
C2 H2A 0.9800 . ?
C2 H2B 0.9800 . ?
C2 H2C 0.9800 . ?
C3 H3A 0.9800 . ?
C3 H3B 0.9800 . ?
C3 H3C 0.9800 . ?
C1A C7A 1.394(4) . ?
C1A C2A 1.467(4) . ?
C2A C3A 1.405(4) . ?
C3A C4A 1.386(4) . ?
C3A H3A1 0.9500 . ?
C4A C5A 1.398(5) . ?
C4A H4A 0.9500 . ?
C5A C6A 1.370(5) . ?
C5A H5A 0.9500 . ?
C6A C7A 1.400(4) . ?
C6A H6A 0.9500 . ?
C7A H7A 0.9500 . ?

loop_
_geom_hbond_atom_site_label_D
_geom_hbond_atom_site_label_H
_geom_hbond_atom_site_label_A
_geom_hbond_distance_DH
_geom_hbond_distance_HA
_geom_hbond_distance_DA
_geom_hbond_angle_DHA
_geom_hbond_site_symmetry_A
C3 H3B O1A 0.98 2.69 3.523(4) 142.9 4_566
C1 H1A C1A 0.98 2.85 3.499(4) 124.8 3_655
C3A H3A1 O2A 0.95 2.61 3.456(4) 148.1 3

loop_
_geom_torsion_atom_site_label_1
_geom_torsion_atom_site_label_2
_geom_torsion_atom_site_label_3
_geom_torsion_atom_site_label_4
_geom_torsion
_geom_torsion_site_symmetry_1
_geom_torsion_site_symmetry_2
_geom_torsion_site_symmetry_3
_geom_torsion_site_symmetry_4
_geom_torsion_publ_flag
C2 Sn1 O1A C1A -77.9(2) . . . . ?
C3 Sn1 O1A C1A 68.3(2) . . . . ?
C1 Sn1 O1A C1A 173.1(2) . . . . ?
O2A Sn1 O1A C1A 3.7(2) . . . . ?
O1A Sn1 O2A C2A -2.50(19) . . . . ?
C2 Sn1 O2A C2A 107.0(2) . . . . ?
C3 Sn1 O2A C2A -134.0(2) . . . . ?
C1 Sn1 O2A C2A -25.5(3) . . . . ?
Sn1 O1A C1A C7A 175.0(2) . . . . ?
Sn1 O1A C1A C2A -4.3(3) . . . . ?
Sn1 O2A C2A C3A -179.6(2) . . . . ?
Sn1 O2A C2A C1A 1.3(3) . . . . ?
O1A C1A C2A O2A 1.7(4) . . . . ?
C7A C1A C2A O2A -177.5(3) . . . . ?
O1A C1A C2A C3A -177.3(3) . . . . ?
C7A C1A C2A C3A 3.4(5) . . . . ?
O2A C2A C3A C4A 180.0(3) . . . . ?
C1A C2A C3A C4A -1.0(5) . . . . ?
C2A C3A C4A C5A -0.7(6) . . . . ?
C3A C4A C5A C6A -1.1(6) . . . . ?
C4A C5A C6A C7A 3.3(6) . . . . ?
O1A C1A C7A C6A 178.4(3) . . . . ?
C2A C1A C7A C6A -2.4(5) . . . . ?
C5A C6A C7A C1A -1.6(6) . . . . ?
